data_7159362
loop_
_publ_author_name
'Ammon, Erich'
'Heine, Paul'
'Cordero, Miguel Andre Arg&#xfc;ello'
'Lochbrunner, Stefan'
'Villinger, Alexander'
'Ehlers, Peter'
'Langer, Peter'

_publ_section_title
;
 Dibenzoacridines: synthesis by alkyne-carbonyl-metathesis and properties.
;
_journal_issue 21
_journal_name_full 'Organic &amp; biomolecular chemistry'
_journal_page_first 4504
_journal_page_last 4517
_journal_paper_doi 10.1039/d3ob00407d
_journal_volume 21
_journal_year 2023
_chemical_formula_moiety 'C35 H21 N O2'
_chemical_formula_sum 'C35 H21 N O2'
_chemical_formula_weight 487.53
_space_group_crystal_system monoclinic
_space_group_IT_number 14
_space_group_name_Hall '-P 2ybc'
_space_group_name_H-M_alt 'P 1 21/c 1'
_atom_sites_solution_hydrogens geom
_audit_creation_method SHELXL-2014/7
_audit_update_record
;
2022-05-02 deposited with the CCDC.	2023-05-15 downloaded from the CCDC.
;
_cell_angle_alpha 90
_cell_angle_beta 96.196(4)
_cell_angle_gamma 90
_cell_formula_units_Z 4
_cell_length_a 7.2154(11)
_cell_length_b 12.0896(17)
_cell_length_c 27.443(4)
_cell_measurement_reflns_used 4640
_cell_measurement_temperature 123(2)
_cell_measurement_theta_max 30.17
_cell_measurement_theta_min 2.84
_cell_volume 2379.9(6)
_computing_cell_refinement 'Bruker Apex V7.51A'
_computing_data_collection 'Bruker Apex V7.51A'
_computing_data_reduction 'Bruker SAINT'
_computing_molecular_graphics 'ORTEP-3v2.01 (Farrugia, 1997)'
_computing_publication_material 'SHELXL-2014/7 (Sheldrick, 2014)'
_computing_structure_refinement 'SHELXL-2014/7 (Sheldrick, 2014)'
_computing_structure_solution 'Bruker SHELXTL'
_diffrn_ambient_temperature 123(2)
_diffrn_measured_fraction_theta_full 0.997
_diffrn_measured_fraction_theta_max 0.998
_diffrn_measurement_device_type 'Bruker Apex Kappa-II-CCD-diffractometer'
_diffrn_measurement_method 'phi and omega scans'
_diffrn_radiation_type MoK\a
_diffrn_radiation_wavelength 0.71073
_diffrn_reflns_av_R_equivalents 0.0947
_diffrn_reflns_av_unetI/netI 0.0604
_diffrn_reflns_Laue_measured_fraction_full 0.997
_diffrn_reflns_Laue_measured_fraction_max 0.998
_diffrn_reflns_limit_h_max 9
_diffrn_reflns_limit_h_min -9
_diffrn_reflns_limit_k_max 16
_diffrn_reflns_limit_k_min -16
_diffrn_reflns_limit_l_max 37
_diffrn_reflns_limit_l_min -37
_diffrn_reflns_number 43760
_diffrn_reflns_point_group_measured_fraction_full 0.997
_diffrn_reflns_point_group_measured_fraction_max 0.998
_diffrn_reflns_theta_full 25.242
_diffrn_reflns_theta_max 28.999
_diffrn_reflns_theta_min 2.251
_diffrn_source 'sealed tube'
_exptl_absorpt_coefficient_mu 0.084
_exptl_absorpt_correction_T_max 0.7464
_exptl_absorpt_correction_T_min 0.6252
_exptl_absorpt_correction_type multi-scan
_exptl_absorpt_process_details '(SADABS; Sheldrick, 2004)'
_exptl_crystal_colour colourless
_exptl_crystal_density_diffrn 1.361
_exptl_crystal_description plate
_exptl_crystal_F_000 1016
_exptl_crystal_size_max 0.370
_exptl_crystal_size_mid 0.130
_exptl_crystal_size_min 0.040
_refine_diff_density_max 0.411
_refine_diff_density_min -0.310
_refine_diff_density_rms 0.058
_refine_ls_extinction_method none
_refine_ls_goodness_of_fit_ref 1.015
_refine_ls_hydrogen_treatment constr
_refine_ls_matrix_type full
_refine_ls_number_parameters 343
_refine_ls_number_reflns 6308
_refine_ls_number_restraints 0
_refine_ls_restrained_S_all 1.015
_refine_ls_R_factor_all 0.0816
_refine_ls_R_factor_gt 0.0518
_refine_ls_shift/su_max 0.001
_refine_ls_shift/su_mean 0.000
_refine_ls_structure_factor_coef Fsqd
_refine_ls_weighting_details 'w=1/[\s^2^(Fo^2^)+(0.0626P)^2^+0.9126P] where P=(Fo^2^+2Fc^2^)/3'
_refine_ls_weighting_scheme calc
_refine_ls_wR_factor_gt 0.1252
_refine_ls_wR_factor_ref 0.1449
_reflns_Friedel_coverage 0.000
_reflns_number_gt 4437
_reflns_number_total 6308
_reflns_threshold_expression 'I > 2\s(I)'
_cod_data_source_file d3ob00407d2.cif
_cod_data_source_block is_erp115a
_cod_depositor_comments 'Adding full bibliography for 7159361--7159362.cif.'
_cod_original_sg_symbol_H-M 'P 21/c'
_cod_database_code 7159362
_shelx_shelxl_version_number 2014/7
_shelx_space_group_comment
;
The symmetry employed for this shelxl refinement is uniquely defined
by the following loop, which should always be used as a source of
symmetry information in preference to the above space-group names.
They are only intended as comments.
;
_shelx_estimated_absorpt_t_min 0.970
_shelx_estimated_absorpt_t_max 0.997

loop_
_space_group_symop_operation_xyz
'x, y, z'
'-x, y+1/2, -z+1/2'
'-x, -y, -z'
'x, -y-1/2, z-1/2'

loop_
_atom_site_label
_atom_site_type_symbol
_atom_site_fract_x
_atom_site_fract_y
_atom_site_fract_z
_atom_site_U_iso_or_equiv
_atom_site_adp_type
_atom_site_occupancy
_atom_site_site_symmetry_order
_atom_site_calc_flag
_atom_site_refinement_flags_posn
_atom_site_refinement_flags_adp
_atom_site_refinement_flags_occupancy
_atom_site_disorder_assembly
_atom_site_disorder_group
O1 O 0.8660(2) 0.50347(12) 0.29985(5) 0.0364(3) Uani 1 1 d . . . . .
O2 O 0.40174(18) 0.14250(12) 0.40496(5) 0.0328(3) Uani 1 1 d . . . . .
N1 N 0.69441(19) 0.38345(11) 0.41792(5) 0.0187(3) Uani 1 1 d . . . . .
C1 C 0.7254(2) 0.49328(13) 0.41854(6) 0.0175(3) Uani 1 1 d . . . . .
C2 C 0.7385(2) 0.54788(13) 0.37221(6) 0.0191(3) Uani 1 1 d . . . . .
C3 C 0.7695(2) 0.65839(13) 0.37128(6) 0.0204(3) Uani 1 1 d . . . . .
H3 H 0.7805 0.6929 0.3406 0.024 Uiso 1 1 calc R U . . .
C4 C 0.7865(2) 0.72548(13) 0.41460(6) 0.0194(3) Uani 1 1 d . . . . .
C5 C 0.8181(2) 0.83999(14) 0.41165(6) 0.0226(3) Uani 1 1 d . . . . .
H5 H 0.8238 0.8737 0.3806 0.027 Uiso 1 1 calc R U . . .
C6 C 0.8409(2) 0.90320(14) 0.45327(6) 0.0235(4) Uani 1 1 d . . . . .
H6 H 0.8641 0.9803 0.4510 0.028 Uiso 1 1 calc R U . . .
C7 C 0.8298(2) 0.85437(13) 0.49902(6) 0.0225(3) Uani 1 1 d . . . . .
H7 H 0.8430 0.8988 0.5277 0.027 Uiso 1 1 calc R U . . .
C8 C 0.8000(2) 0.74220(14) 0.50275(6) 0.0210(3) Uani 1 1 d . . . . .
H8 H 0.7934 0.7100 0.5341 0.025 Uiso 1 1 calc R U . . .
C9 C 0.7793(2) 0.67488(13) 0.46083(6) 0.0173(3) Uani 1 1 d . . . . .
C10 C 0.7516(2) 0.55569(13) 0.46270(5) 0.0169(3) Uani 1 1 d . . . . .
C11 C 0.7545(2) 0.49735(13) 0.50650(6) 0.0177(3) Uani 1 1 d . . . . .
H11 H 0.7756 0.5362 0.5367 0.021 Uiso 1 1 calc R U . . .
C12 C 0.7273(2) 0.38352(13) 0.50705(5) 0.0164(3) Uani 1 1 d . . . . .
C13 C 0.7303(2) 0.31830(13) 0.55189(5) 0.0174(3) Uani 1 1 d . . . . .
C14 C 0.7734(2) 0.36414(14) 0.59880(6) 0.0208(3) Uani 1 1 d . . . . .
H14 H 0.8034 0.4405 0.6020 0.025 Uiso 1 1 calc R U . . .
C15 C 0.7727(2) 0.29969(15) 0.64031(6) 0.0244(4) Uani 1 1 d . . . . .
H15 H 0.8013 0.3320 0.6718 0.029 Uiso 1 1 calc R U . . .
C16 C 0.7302(3) 0.18714(15) 0.63627(6) 0.0262(4) Uani 1 1 d . . . . .
H16 H 0.7293 0.1432 0.6650 0.031 Uiso 1 1 calc R U . . .
C17 C 0.6896(2) 0.13997(14) 0.59092(6) 0.0230(3) Uani 1 1 d . . . . .
H17 H 0.6618 0.0632 0.5884 0.028 Uiso 1 1 calc R U . . .
C18 C 0.6889(2) 0.20426(13) 0.54815(6) 0.0186(3) Uani 1 1 d . . . . .
C19 C 0.6429(2) 0.15584(13) 0.50061(6) 0.0198(3) Uani 1 1 d . . . . .
H19 H 0.6100 0.0798 0.4985 0.024 Uiso 1 1 calc R U . . .
C20 C 0.6445(2) 0.21431(13) 0.45874(6) 0.0182(3) Uani 1 1 d . . . . .
C21 C 0.6917(2) 0.33008(13) 0.46077(5) 0.0169(3) Uani 1 1 d . . . . .
C22 C 0.7398(2) 0.48508(14) 0.32481(6) 0.0216(3) Uani 1 1 d . . . . .
C23 C 0.5872(2) 0.40751(13) 0.30729(5) 0.0198(3) Uani 1 1 d . . . . .
C24 C 0.6163(3) 0.33290(15) 0.26994(6) 0.0254(4) Uani 1 1 d . . . . .
H24 H 0.7340 0.3297 0.2575 0.030 Uiso 1 1 calc R U . . .
C25 C 0.4736(3) 0.26383(15) 0.25110(6) 0.0302(4) Uani 1 1 d . . . . .
H25 H 0.4942 0.2126 0.2260 0.036 Uiso 1 1 calc R U . . .
C26 C 0.3008(3) 0.26877(15) 0.26854(6) 0.0297(4) Uani 1 1 d . . . . .
H26 H 0.2029 0.2217 0.2552 0.036 Uiso 1 1 calc R U . . .
C27 C 0.2708(3) 0.34285(15) 0.30575(6) 0.0278(4) Uani 1 1 d . . . . .
H27 H 0.1524 0.3465 0.3178 0.033 Uiso 1 1 calc R U . . .
C28 C 0.4142(2) 0.41113(14) 0.32506(6) 0.0238(4) Uani 1 1 d . . . . .
H28 H 0.3941 0.4610 0.3507 0.029 Uiso 1 1 calc R U . . .
C29 C 0.5682(2) 0.16243(13) 0.41070(6) 0.0192(3) Uani 1 1 d . . . . .
C30 C 0.6917(2) 0.13008(13) 0.37333(6) 0.0190(3) Uani 1 1 d . . . . .
C31 C 0.6145(2) 0.06985(14) 0.33269(6) 0.0231(3) Uani 1 1 d . . . . .
H31 H 0.4850 0.0535 0.3289 0.028 Uiso 1 1 calc R U . . .
C32 C 0.7263(3) 0.03399(15) 0.29793(6) 0.0278(4) Uani 1 1 d . . . . .
H32 H 0.6734 -0.0066 0.2702 0.033 Uiso 1 1 calc R U . . .
C33 C 0.9150(3) 0.05723(15) 0.30355(6) 0.0285(4) Uani 1 1 d . . . . .
H33 H 0.9914 0.0322 0.2797 0.034 Uiso 1 1 calc R U . . .
C34 C 0.9939(3) 0.11695(15) 0.34390(6) 0.0271(4) Uani 1 1 d . . . . .
H34 H 1.1236 0.1327 0.3477 0.033 Uiso 1 1 calc R U . . .
C35 C 0.8814(2) 0.15339(14) 0.37862(6) 0.0222(3) Uani 1 1 d . . . . .
H35 H 0.9344 0.1945 0.4062 0.027 Uiso 1 1 calc R U . . .

loop_
_atom_site_aniso_label
_atom_site_aniso_U_11
_atom_site_aniso_U_22
_atom_site_aniso_U_33
_atom_site_aniso_U_23
_atom_site_aniso_U_13
_atom_site_aniso_U_12
O1 0.0422(8) 0.0407(8) 0.0293(7) -0.0076(6) 0.0172(6) -0.0113(6)
O2 0.0255(7) 0.0443(8) 0.0288(7) -0.0102(6) 0.0044(5) -0.0070(6)
N1 0.0230(7) 0.0155(6) 0.0176(6) -0.0001(5) 0.0026(5) 0.0002(5)
C1 0.0192(7) 0.0158(7) 0.0176(7) -0.0005(6) 0.0030(6) 0.0000(6)
C2 0.0213(8) 0.0187(8) 0.0175(7) 0.0012(6) 0.0034(6) 0.0003(6)
C3 0.0236(8) 0.0211(8) 0.0167(7) 0.0040(6) 0.0028(6) 0.0001(6)
C4 0.0190(8) 0.0172(8) 0.0219(8) 0.0018(6) 0.0019(6) 0.0006(6)
C5 0.0256(9) 0.0189(8) 0.0235(8) 0.0060(6) 0.0038(7) 0.0006(6)
C6 0.0261(9) 0.0137(7) 0.0307(9) 0.0015(6) 0.0034(7) -0.0002(6)
C7 0.0270(9) 0.0152(7) 0.0254(8) -0.0017(6) 0.0031(7) -0.0006(6)
C8 0.0249(8) 0.0177(8) 0.0204(8) 0.0003(6) 0.0030(6) -0.0006(6)
C9 0.0184(7) 0.0142(7) 0.0196(7) 0.0017(6) 0.0028(6) 0.0006(6)
C10 0.0178(7) 0.0161(7) 0.0171(7) 0.0003(6) 0.0034(6) 0.0005(6)
C11 0.0211(8) 0.0157(7) 0.0165(7) -0.0016(6) 0.0025(6) 0.0002(6)
C12 0.0182(7) 0.0157(7) 0.0155(7) 0.0001(5) 0.0031(6) 0.0010(6)
C13 0.0190(7) 0.0164(7) 0.0173(7) 0.0012(6) 0.0039(6) 0.0018(6)
C14 0.0260(8) 0.0192(8) 0.0173(7) 0.0001(6) 0.0031(6) 0.0006(6)
C15 0.0323(9) 0.0251(9) 0.0163(7) 0.0006(6) 0.0052(7) 0.0007(7)
C16 0.0347(10) 0.0262(9) 0.0183(8) 0.0061(7) 0.0049(7) 0.0013(7)
C17 0.0315(9) 0.0172(8) 0.0211(8) 0.0041(6) 0.0058(7) 0.0000(7)
C18 0.0207(8) 0.0174(7) 0.0182(7) 0.0012(6) 0.0039(6) 0.0007(6)
C19 0.0233(8) 0.0139(7) 0.0225(8) -0.0006(6) 0.0037(6) -0.0011(6)
C20 0.0196(7) 0.0169(7) 0.0183(7) -0.0011(6) 0.0027(6) -0.0006(6)
C21 0.0186(7) 0.0163(7) 0.0161(7) 0.0000(6) 0.0033(6) 0.0009(6)
C22 0.0274(8) 0.0209(8) 0.0168(7) 0.0022(6) 0.0046(6) 0.0011(7)
C23 0.0293(9) 0.0173(7) 0.0127(7) 0.0015(6) 0.0013(6) 0.0014(6)
C24 0.0326(9) 0.0257(9) 0.0178(8) -0.0015(6) 0.0026(7) 0.0026(7)
C25 0.0438(11) 0.0257(9) 0.0205(8) -0.0036(7) 0.0010(8) 0.0004(8)
C26 0.0373(10) 0.0259(9) 0.0245(9) 0.0013(7) -0.0036(7) -0.0068(8)
C27 0.0285(9) 0.0312(10) 0.0241(8) 0.0039(7) 0.0043(7) -0.0014(7)
C28 0.0309(9) 0.0217(8) 0.0189(8) 0.0000(6) 0.0033(7) 0.0014(7)
C29 0.0250(8) 0.0138(7) 0.0186(7) 0.0019(6) 0.0014(6) -0.0014(6)
C30 0.0270(8) 0.0126(7) 0.0170(7) 0.0014(6) 0.0009(6) 0.0003(6)
C31 0.0281(9) 0.0199(8) 0.0206(8) -0.0010(6) 0.0000(7) -0.0018(7)
C32 0.0391(10) 0.0235(9) 0.0201(8) -0.0046(7) 0.0007(7) 0.0013(7)
C33 0.0382(10) 0.0277(9) 0.0206(8) -0.0009(7) 0.0075(7) 0.0058(8)
C34 0.0263(9) 0.0291(9) 0.0267(9) 0.0009(7) 0.0060(7) -0.0004(7)
C35 0.0273(9) 0.0200(8) 0.0192(8) -0.0008(6) 0.0012(6) -0.0020(7)

loop_
_atom_type_symbol
_atom_type_description
_atom_type_scat_dispersion_real
_atom_type_scat_dispersion_imag
_atom_type_scat_source
C C 0.0033 0.0016 'International Tables Vol C Tables 4.2.6.8 and 6.1.1.4'
H H 0.0000 0.0000 'International Tables Vol C Tables 4.2.6.8 and 6.1.1.4'
N N 0.0061 0.0033 'International Tables Vol C Tables 4.2.6.8 and 6.1.1.4'
O O 0.0106 0.0060 'International Tables Vol C Tables 4.2.6.8 and 6.1.1.4'

loop_
_geom_angle_atom_site_label_1
_geom_angle_atom_site_label_2
_geom_angle_atom_site_label_3
_geom_angle
_geom_angle_site_symmetry_1
_geom_angle_site_symmetry_3
_geom_angle_publ_flag
C21 N1 C1 118.74(13) . . ?
N1 C1 C10 122.71(14) . . ?
N1 C1 C2 117.78(14) . . ?
C10 C1 C2 119.47(14) . . ?
C3 C2 C1 119.58(14) . . ?
C3 C2 C22 117.64(14) . . ?
C1 C2 C22 122.45(14) . . ?
C2 C3 C4 122.79(14) . . ?
C2 C3 H3 118.6 . . ?
C4 C3 H3 118.6 . . ?
C5 C4 C9 119.94(15) . . ?
C5 C4 C3 120.59(15) . . ?
C9 C4 C3 119.41(14) . . ?
C6 C5 C4 120.45(15) . . ?
C6 C5 H5 119.8 . . ?
C4 C5 H5 119.8 . . ?
C5 C6 C7 120.02(15) . . ?
C5 C6 H6 120.0 . . ?
C7 C6 H6 120.0 . . ?
C8 C7 C6 120.44(16) . . ?
C8 C7 H7 119.8 . . ?
C6 C7 H7 119.8 . . ?
C7 C8 C9 120.87(15) . . ?
C7 C8 H8 119.6 . . ?
C9 C8 H8 119.6 . . ?
C8 C9 C4 118.25(14) . . ?
C8 C9 C10 123.20(14) . . ?
C4 C9 C10 118.55(14) . . ?
C11 C10 C1 117.08(14) . . ?
C11 C10 C9 122.84(14) . . ?
C1 C10 C9 120.05(14) . . ?
C12 C11 C10 121.45(14) . . ?
C12 C11 H11 119.3 . . ?
C10 C11 H11 119.3 . . ?
C11 C12 C21 116.85(14) . . ?
C11 C12 C13 123.67(14) . . ?
C21 C12 C13 119.47(14) . . ?
C14 C13 C18 118.41(14) . . ?
C14 C13 C12 122.75(14) . . ?
C18 C13 C12 118.84(14) . . ?
C15 C14 C13 120.87(16) . . ?
C15 C14 H14 119.6 . . ?
C13 C14 H14 119.6 . . ?
C14 C15 C16 120.32(16) . . ?
C14 C15 H15 119.8 . . ?
C16 C15 H15 119.8 . . ?
C17 C16 C15 120.04(15) . . ?
C17 C16 H16 120.0 . . ?
C15 C16 H16 120.0 . . ?
C16 C17 C18 120.55(16) . . ?
C16 C17 H17 119.7 . . ?
C18 C17 H17 119.7 . . ?
C17 C18 C13 119.81(15) . . ?
C17 C18 C19 120.81(15) . . ?
C13 C18 C19 119.37(14) . . ?
C20 C19 C18 122.51(15) . . ?
C20 C19 H19 118.7 . . ?
C18 C19 H19 118.7 . . ?
C19 C20 C21 119.98(14) . . ?
C19 C20 C29 119.33(14) . . ?
C21 C20 C29 120.00(13) . . ?
N1 C21 C12 123.01(14) . . ?
N1 C21 C20 117.31(13) . . ?
C12 C21 C20 119.65(14) . . ?
O1 C22 C23 120.40(15) . . ?
O1 C22 C2 117.91(15) . . ?
C23 C22 C2 121.60(14) . . ?
C28 C23 C24 119.29(16) . . ?
C28 C23 C22 121.93(15) . . ?
C24 C23 C22 118.69(15) . . ?
C25 C24 C23 119.97(17) . . ?
C25 C24 H24 120.0 . . ?
C23 C24 H24 120.0 . . ?
C24 C25 C26 120.46(17) . . ?
C24 C25 H25 119.8 . . ?
C26 C25 H25 119.8 . . ?
C25 C26 C27 119.90(17) . . ?
C25 C26 H26 120.0 . . ?
C27 C26 H26 120.0 . . ?
C28 C27 C26 119.70(17) . . ?
C28 C27 H27 120.1 . . ?
C26 C27 H27 120.1 . . ?
C27 C28 C23 120.66(16) . . ?
C27 C28 H28 119.7 . . ?
C23 C28 H28 119.7 . . ?
O2 C29 C30 121.08(15) . . ?
O2 C29 C20 117.19(14) . . ?
C30 C29 C20 121.60(14) . . ?
C35 C30 C31 119.52(15) . . ?
C35 C30 C29 122.23(14) . . ?
C31 C30 C29 118.18(15) . . ?
C32 C31 C30 120.12(17) . . ?
C32 C31 H31 119.9 . . ?
C30 C31 H31 119.9 . . ?
C33 C32 C31 120.00(16) . . ?
C33 C32 H32 120.0 . . ?
C31 C32 H32 120.0 . . ?
C32 C33 C34 120.50(16) . . ?
C32 C33 H33 119.8 . . ?
C34 C33 H33 119.8 . . ?
C35 C34 C33 119.44(17) . . ?
C35 C34 H34 120.3 . . ?
C33 C34 H34 120.3 . . ?
C34 C35 C30 120.42(16) . . ?
C34 C35 H35 119.8 . . ?
C30 C35 H35 119.8 . . ?

loop_
_geom_bond_atom_site_label_1
_geom_bond_atom_site_label_2
_geom_bond_distance
_geom_bond_site_symmetry_2
_geom_bond_publ_flag
O1 C22 1.218(2) . ?
O2 C29 1.218(2) . ?
N1 C21 1.3431(19) . ?
N1 C1 1.346(2) . ?
C1 C10 1.423(2) . ?
C1 C2 1.445(2) . ?
C2 C3 1.355(2) . ?
C2 C22 1.507(2) . ?
C3 C4 1.434(2) . ?
C3 H3 0.9500 . ?
C4 C5 1.407(2) . ?
C4 C9 1.414(2) . ?
C5 C6 1.369(2) . ?
C5 H5 0.9500 . ?
C6 C7 1.397(2) . ?
C6 H6 0.9500 . ?
C7 C8 1.379(2) . ?
C7 H7 0.9500 . ?
C8 C9 1.404(2) . ?
C8 H8 0.9500 . ?
C9 C10 1.457(2) . ?
C10 C11 1.392(2) . ?
C11 C12 1.390(2) . ?
C11 H11 0.9500 . ?
C12 C21 1.423(2) . ?
C12 C13 1.460(2) . ?
C13 C14 1.405(2) . ?
C13 C18 1.412(2) . ?
C14 C15 1.381(2) . ?
C14 H14 0.9500 . ?
C15 C16 1.397(2) . ?
C15 H15 0.9500 . ?
C16 C17 1.372(2) . ?
C16 H16 0.9500 . ?
C17 C18 1.407(2) . ?
C17 H17 0.9500 . ?
C18 C19 1.436(2) . ?
C19 C20 1.350(2) . ?
C19 H19 0.9500 . ?
C20 C21 1.440(2) . ?
C20 C29 1.509(2) . ?
C22 C23 1.486(2) . ?
C23 C28 1.389(2) . ?
C23 C24 1.398(2) . ?
C24 C25 1.382(3) . ?
C24 H24 0.9500 . ?
C25 C26 1.384(3) . ?
C25 H25 0.9500 . ?
C26 C27 1.393(3) . ?
C26 H26 0.9500 . ?
C27 C28 1.383(3) . ?
C27 H27 0.9500 . ?
C28 H28 0.9500 . ?
C29 C30 1.482(2) . ?
C30 C35 1.389(2) . ?
C30 C31 1.397(2) . ?
C31 C32 1.384(2) . ?
C31 H31 0.9500 . ?
C32 C33 1.382(3) . ?
C32 H32 0.9500 . ?
C33 C34 1.391(2) . ?
C33 H33 0.9500 . ?
C34 C35 1.388(2) . ?
C34 H34 0.9500 . ?
C35 H35 0.9500 . ?

loop_
_geom_torsion_atom_site_label_1
_geom_torsion_atom_site_label_2
_geom_torsion_atom_site_label_3
_geom_torsion_atom_site_label_4
_geom_torsion
_geom_torsion_site_symmetry_1
_geom_torsion_site_symmetry_2
_geom_torsion_site_symmetry_3
_geom_torsion_site_symmetry_4
_geom_torsion_publ_flag
C21 N1 C1 C10 -1.4(2) . . . . ?
C21 N1 C1 C2 176.46(14) . . . . ?
N1 C1 C2 C3 179.97(15) . . . . ?
C10 C1 C2 C3 -2.1(2) . . . . ?
N1 C1 C2 C22 -6.8(2) . . . . ?
C10 C1 C2 C22 171.09(15) . . . . ?
C1 C2 C3 C4 -1.3(3) . . . . ?
C22 C2 C3 C4 -174.88(15) . . . . ?
C2 C3 C4 C5 -179.81(16) . . . . ?
C2 C3 C4 C9 3.0(2) . . . . ?
C9 C4 C5 C6 -0.5(3) . . . . ?
C3 C4 C5 C6 -177.68(16) . . . . ?
C4 C5 C6 C7 -1.0(3) . . . . ?
C5 C6 C7 C8 1.4(3) . . . . ?
C6 C7 C8 C9 -0.3(3) . . . . ?
C7 C8 C9 C4 -1.1(2) . . . . ?
C7 C8 C9 C10 178.66(15) . . . . ?
C5 C4 C9 C8 1.5(2) . . . . ?
C3 C4 C9 C8 178.75(15) . . . . ?
C5 C4 C9 C10 -178.30(15) . . . . ?
C3 C4 C9 C10 -1.1(2) . . . . ?
N1 C1 C10 C11 3.5(2) . . . . ?
C2 C1 C10 C11 -174.24(14) . . . . ?
N1 C1 C10 C9 -178.28(14) . . . . ?
C2 C1 C10 C9 3.9(2) . . . . ?
C8 C9 C10 C11 -4.0(2) . . . . ?
C4 C9 C10 C11 175.75(15) . . . . ?
C8 C9 C10 C1 177.89(15) . . . . ?
C4 C9 C10 C1 -2.3(2) . . . . ?
C1 C10 C11 C12 -1.9(2) . . . . ?
C9 C10 C11 C12 179.93(14) . . . . ?
C10 C11 C12 C21 -1.5(2) . . . . ?
C10 C11 C12 C13 179.58(15) . . . . ?
C11 C12 C13 C14 -4.3(2) . . . . ?
C21 C12 C13 C14 176.81(15) . . . . ?
C11 C12 C13 C18 175.91(15) . . . . ?
C21 C12 C13 C18 -3.0(2) . . . . ?
C18 C13 C14 C15 -0.9(2) . . . . ?
C12 C13 C14 C15 179.32(16) . . . . ?
C13 C14 C15 C16 0.4(3) . . . . ?
C14 C15 C16 C17 0.3(3) . . . . ?
C15 C16 C17 C18 -0.5(3) . . . . ?
C16 C17 C18 C13 0.0(3) . . . . ?
C16 C17 C18 C19 -178.72(16) . . . . ?
C14 C13 C18 C17 0.7(2) . . . . ?
C12 C13 C18 C17 -179.53(15) . . . . ?
C14 C13 C18 C19 179.45(14) . . . . ?
C12 C13 C18 C19 -0.8(2) . . . . ?
C17 C18 C19 C20 -178.58(16) . . . . ?
C13 C18 C19 C20 2.7(2) . . . . ?
C18 C19 C20 C21 -0.7(2) . . . . ?
C18 C19 C20 C29 -171.25(14) . . . . ?
C1 N1 C21 C12 -2.5(2) . . . . ?
C1 N1 C21 C20 175.48(14) . . . . ?
C11 C12 C21 N1 3.9(2) . . . . ?
C13 C12 C21 N1 -177.13(15) . . . . ?
C11 C12 C21 C20 -174.01(14) . . . . ?
C13 C12 C21 C20 4.9(2) . . . . ?
C19 C20 C21 N1 178.80(15) . . . . ?
C29 C20 C21 N1 -10.7(2) . . . . ?
C19 C20 C21 C12 -3.2(2) . . . . ?
C29 C20 C21 C12 167.34(14) . . . . ?
C3 C2 C22 O1 46.1(2) . . . . ?
C1 C2 C22 O1 -127.24(18) . . . . ?
C3 C2 C22 C23 -130.60(17) . . . . ?
C1 C2 C22 C23 56.1(2) . . . . ?
O1 C22 C23 C28 -158.09(17) . . . . ?
C2 C22 C23 C28 18.5(2) . . . . ?
O1 C22 C23 C24 18.4(2) . . . . ?
C2 C22 C23 C24 -164.99(15) . . . . ?
C28 C23 C24 C25 0.0(2) . . . . ?
C22 C23 C24 C25 -176.56(16) . . . . ?
C23 C24 C25 C26 0.8(3) . . . . ?
C24 C25 C26 C27 -0.8(3) . . . . ?
C25 C26 C27 C28 0.0(3) . . . . ?
C26 C27 C28 C23 0.8(3) . . . . ?
C24 C23 C28 C27 -0.8(2) . . . . ?
C22 C23 C28 C27 175.66(15) . . . . ?
C19 C20 C29 O2 65.9(2) . . . . ?
C21 C20 C29 O2 -104.63(18) . . . . ?
C19 C20 C29 C30 -110.10(18) . . . . ?
C21 C20 C29 C30 79.34(19) . . . . ?
O2 C29 C30 C35 178.95(16) . . . . ?
C20 C29 C30 C35 -5.2(2) . . . . ?
O2 C29 C30 C31 -4.0(2) . . . . ?
C20 C29 C30 C31 171.91(14) . . . . ?
C35 C30 C31 C32 -0.2(2) . . . . ?
C29 C30 C31 C32 -177.33(15) . . . . ?
C30 C31 C32 C33 0.4(3) . . . . ?
C31 C32 C33 C34 -0.2(3) . . . . ?
C32 C33 C34 C35 -0.1(3) . . . . ?
C33 C34 C35 C30 0.3(3) . . . . ?
C31 C30 C35 C34 -0.2(2) . . . . ?
C29 C30 C35 C34 176.86(15) . . . . ?
